data_2221022
loop_
_publ_author_name
'Wang, Yuerong'
'Zhang, Rufen'
'Li, Yongxin'

_publ_section_title <i>catena</i>-Poly[[dimethyltin(IV)]-\m-<i>cis</i>-cyclohexane-1,2-dicarboxylato]
_journal_coeditor_code BX2192
_journal_issue 3
_journal_name_full 'Acta Crystallographica Section E'
_journal_page_first m262
_journal_paper_doi 10.1107/S1600536809004097
_journal_volume 65
_journal_year 2009
_chemical_formula_iupac '[Sn (C H3)2 (C8 H10 O4)]'
_chemical_formula_moiety 'C10 H16 O4 Sn'
_chemical_formula_sum 'C10 H16 O4 Sn'
_chemical_formula_weight 318.92
_chemical_name_systematic
;
<i>catena</i>-Poly[[dimethyltin(IV)]-\m-<i>cis</i>-cyclohexane-1,2-
dicarboxylato]
;
_space_group_IT_number 14
_symmetry_cell_setting monoclinic
_symmetry_space_group_name_Hall '-P 2ybc'
_symmetry_space_group_name_H-M 'P 1 21/c 1'
_atom_sites_solution_hydrogens geom
_atom_sites_solution_primary direct
_atom_sites_solution_secondary difmap
_audit_creation_method SHELXL-97
_cell_angle_alpha 90.00
_cell_angle_beta 99.041(2)
_cell_angle_gamma 90.00
_cell_formula_units_Z 4
_cell_length_a 10.0880(16)
_cell_length_b 10.430(2)
_cell_length_c 11.592(2)
_cell_measurement_reflns_used 4238
_cell_measurement_temperature 298(2)
_cell_measurement_theta_max 28.259
_cell_measurement_theta_min 2.647
_cell_volume 1204.5(4)
_computing_cell_refinement 'SAINT (Bruker, 1996)'
_computing_data_collection 'SMART (Bruker, 1996)'
_computing_data_reduction 'SAINT (Bruker, 1996)'
_computing_molecular_graphics 'SHELXTL (Sheldrick, 2008)'
_computing_publication_material 'SHELXTL (Sheldrick, 2008)'
_computing_structure_refinement 'SHELXL97 (Sheldrick, 2008)'
_computing_structure_solution 'SHELXS97 (Sheldrick, 2008)'
_diffrn_ambient_temperature 298(2)
_diffrn_measured_fraction_theta_full 0.997
_diffrn_measured_fraction_theta_max 0.997
_diffrn_measurement_device_type 'Bruker SMART CCD area-detector'
_diffrn_measurement_method '\f and \w'
_diffrn_radiation_monochromator graphite
_diffrn_radiation_source 'fine-focus sealed tube'
_diffrn_radiation_type MoK\a
_diffrn_radiation_wavelength 0.71073
_diffrn_reflns_av_R_equivalents 0.0221
_diffrn_reflns_av_sigmaI/netI 0.0282
_diffrn_reflns_limit_h_max 12
_diffrn_reflns_limit_h_min -11
_diffrn_reflns_limit_k_max 12
_diffrn_reflns_limit_k_min -11
_diffrn_reflns_limit_l_max 13
_diffrn_reflns_limit_l_min -11
_diffrn_reflns_number 6188
_diffrn_reflns_theta_full 25.01
_diffrn_reflns_theta_max 25.01
_diffrn_reflns_theta_min 2.04
_exptl_absorpt_coefficient_mu 2.114
_exptl_absorpt_correction_T_max 0.7152
_exptl_absorpt_correction_T_min 0.5511
_exptl_absorpt_correction_type multi-scan
_exptl_absorpt_process_details '(SADABS; Sheldrick, 1996)'
_exptl_crystal_colour colourless
_exptl_crystal_density_diffrn 1.759
_exptl_crystal_density_method 'not measured'
_exptl_crystal_description block
_exptl_crystal_F_000 632
_exptl_crystal_size_max 0.32
_exptl_crystal_size_mid 0.19
_exptl_crystal_size_min 0.17
_refine_diff_density_max 0.524
_refine_diff_density_min -0.432
_refine_ls_extinction_method none
_refine_ls_goodness_of_fit_ref 1.187
_refine_ls_hydrogen_treatment constr
_refine_ls_matrix_type full
_refine_ls_number_parameters 136
_refine_ls_number_reflns 2117
_refine_ls_number_restraints 0
_refine_ls_restrained_S_all 1.187
_refine_ls_R_factor_all 0.0365
_refine_ls_R_factor_gt 0.0308
_refine_ls_shift/su_max 0.001
_refine_ls_shift/su_mean 0.000
_refine_ls_structure_factor_coef Fsqd
_refine_ls_weighting_details 'calc w=1/[\s^2^(Fo^2^)+(0.0181P)^2^+1.262P] where P=(Fo^2^+2Fc^2^)/3'
_refine_ls_weighting_scheme calc
_refine_ls_wR_factor_gt 0.0601
_refine_ls_wR_factor_ref 0.0616
_reflns_number_gt 1822
_reflns_number_total 2117
_reflns_threshold_expression I>2\s(I)
_cod_data_source_file bx2192.cif
_cod_data_source_block I
_cod_depositor_comments
;
The following automatic conversions were performed:
'_symmetry_cell_setting' value 'Monoclinic' changed to 'monoclinic'
according to '/home/saulius/struct/CIF-dictionaries/cif_core.dic'
dictionary named 'cif_core.dic' version 2.4.1 from 2010-06-29.

Automatic conversion script
Id: cif_fix_enum 1527 2010-12-29 10:47:43Z saulius 

The following automatic conversions were performed:

'_symmetry_cell_setting' value 'Monoclinic' changed to 'monoclinic'
according to /home/saulius/struct/CIF-dictionaries/cif_core.dic
dictionary named 'cif_core.dic' version 2.4.1 from 2010-06-29.

Automatic conversion script
Id: cif_fix_values 1715 2011-07-08 13:25:40Z adriana 
;
_cod_original_sg_symbol_H-M 'P 21/c'
_cod_database_code 2221022
_cod_database_fobs_code 2221022

loop_
_symmetry_equiv_pos_as_xyz
'x, y, z'
'-x, y+1/2, -z+1/2'
'-x, -y, -z'
'x, -y-1/2, z-1/2'

loop_
_atom_site_type_symbol
_atom_site_label
_atom_site_fract_x
_atom_site_fract_y
_atom_site_fract_z
_atom_site_U_iso_or_equiv
_atom_site_adp_type
_atom_site_calc_flag
_atom_site_refinement_flags
_atom_site_occupancy
_atom_site_disorder_assembly
_atom_site_disorder_group
Sn Sn1 0.67183(3) 0.15366(3) 0.10133(2) 0.03534(10) Uani d . 1 . .
O O1 0.8345(3) 0.2746(3) 0.1623(2) 0.0437(7) Uani d . 1 . .
O O2 0.6720(3) 0.3482(3) 0.2497(3) 0.0459(7) Uani d . 1 . .
O O3 0.8140(3) 0.0831(3) 0.0045(2) 0.0427(7) Uani d . 1 . .
O O4 0.6338(3) -0.0337(3) -0.0441(2) 0.0448(7) Uani d . 1 . .
C C1 0.8867(4) 0.4597(4) 0.2822(3) 0.0333(9) Uani d . 1 . .
H H1 0.9542 0.4175 0.3399 0.040 Uiso calc R 1 . .
C C2 0.8184(4) 0.5633(3) 0.3471(3) 0.0330(9) Uani d . 1 . .
H H2 0.8906 0.6163 0.3888 0.040 Uiso calc R 1 . .
C C3 0.7305(4) 0.6523(4) 0.2649(4) 0.0413(10) Uani d . 1 . .
H H3A 0.6967 0.7202 0.3095 0.050 Uiso calc R 1 . .
H H3B 0.6542 0.6049 0.2246 0.050 Uiso calc R 1 . .
C C4 0.8092(5) 0.7109(4) 0.1751(4) 0.0493(11) Uani d . 1 . .
H H4A 0.7495 0.7637 0.1209 0.059 Uiso calc R 1 . .
H H4B 0.8797 0.7655 0.2149 0.059 Uiso calc R 1 . .
C C5 0.8706(5) 0.6077(5) 0.1080(4) 0.0548(12) Uani d . 1 . .
H H5A 0.7998 0.5575 0.0630 0.066 Uiso calc R 1 . .
H H5B 0.9224 0.6475 0.0539 0.066 Uiso calc R 1 . .
C C6 0.9609(4) 0.5204(4) 0.1905(4) 0.0459(11) Uani d . 1 . .
H H6A 1.0366 0.5694 0.2296 0.055 Uiso calc R 1 . .
H H6B 0.9956 0.4531 0.1457 0.055 Uiso calc R 1 . .
C C7 0.7883(4) 0.3568(4) 0.2295(3) 0.0366(9) Uani d . 1 . .
C C8 0.7475(4) -0.0040(3) -0.0606(3) 0.0344(9) Uani d . 1 . .
C C9 0.5448(4) 0.2734(4) -0.0107(4) 0.0503(11) Uani d . 1 . .
H H9A 0.4773 0.3083 0.0302 0.075 Uiso calc R 1 . .
H H9B 0.5026 0.2249 -0.0768 0.075 Uiso calc R 1 . .
H H9C 0.5962 0.3419 -0.0369 0.075 Uiso calc R 1 . .
C C10 0.6548(5) 0.0271(4) 0.2389(4) 0.0476(11) Uani d . 1 . .
H H10A 0.5894 0.0594 0.2834 0.071 Uiso calc R 1 . .
H H10B 0.7401 0.0197 0.2885 0.071 Uiso calc R 1 . .
H H10C 0.6271 -0.0556 0.2077 0.071 Uiso calc R 1 . .

loop_
_atom_site_aniso_label
_atom_site_aniso_U_11
_atom_site_aniso_U_22
_atom_site_aniso_U_33
_atom_site_aniso_U_12
_atom_site_aniso_U_13
_atom_site_aniso_U_23
Sn1 0.03871(17) 0.03394(16) 0.03343(16) 0.00183(14) 0.00588(11) 0.00006(13)
O1 0.0425(16) 0.0383(17) 0.0494(18) 0.0012(14) 0.0043(14) -0.0157(14)
O2 0.0424(17) 0.0444(17) 0.0523(18) -0.0088(14) 0.0116(14) -0.0093(14)
O3 0.0429(16) 0.0443(17) 0.0414(16) -0.0032(14) 0.0083(13) -0.0124(13)
O4 0.0463(17) 0.0475(17) 0.0436(17) -0.0052(14) 0.0167(14) 0.0006(13)
C1 0.031(2) 0.030(2) 0.038(2) 0.0017(17) 0.0040(17) -0.0027(17)
C2 0.035(2) 0.027(2) 0.036(2) -0.0024(16) 0.0042(17) 0.0000(16)
C3 0.042(2) 0.035(2) 0.048(2) 0.003(2) 0.0098(19) 0.0068(19)
C4 0.051(3) 0.044(3) 0.054(3) -0.003(2) 0.011(2) 0.016(2)
C5 0.065(3) 0.058(3) 0.044(3) -0.011(2) 0.018(2) 0.006(2)
C6 0.042(2) 0.049(3) 0.050(3) -0.009(2) 0.018(2) -0.009(2)
C7 0.042(2) 0.034(2) 0.032(2) 0.0055(19) 0.0026(18) 0.0016(18)
C8 0.046(2) 0.025(2) 0.031(2) 0.0025(18) 0.0038(18) 0.0057(16)
C9 0.047(3) 0.051(3) 0.052(3) 0.002(2) 0.003(2) 0.011(2)
C10 0.058(3) 0.045(3) 0.041(2) 0.004(2) 0.009(2) 0.007(2)

loop_
_atom_type_symbol
_atom_type_description
_atom_type_scat_dispersion_real
_atom_type_scat_dispersion_imag
_atom_type_scat_source
C C 0.0033 0.0016 'International Tables Vol C Tables 4.2.6.8 and 6.1.1.4'
H H 0.0000 0.0000 'International Tables Vol C Tables 4.2.6.8 and 6.1.1.4'
O O 0.0106 0.0060 'International Tables Vol C Tables 4.2.6.8 and 6.1.1.4'
Sn Sn -0.6537 1.4246 'International Tables Vol C Tables 4.2.6.8 and 6.1.1.4'

loop_
_geom_angle_atom_site_label_1
_geom_angle_atom_site_label_2
_geom_angle_atom_site_label_3
_geom_angle_site_symmetry_1
_geom_angle_site_symmetry_3
_geom_angle
_geom_angle_publ_flag
O3 Sn1 C9 . . 106.41(15) ?
O3 Sn1 C10 . . 109.39(15) ?
C9 Sn1 C10 . . 137.14(18) yes
O3 Sn1 O1 . . 80.02(10) ?
C9 Sn1 O1 . . 102.72(15) ?
C10 Sn1 O1 . . 105.95(15) ?
O3 Sn1 O4 . . 54.83(10) ?
C9 Sn1 O4 . . 91.89(15) ?
C10 Sn1 O4 . . 89.93(14) ?
O1 Sn1 O4 . . 134.84(9) ?
O3 Sn1 O2 . . 133.28(9) ?
C9 Sn1 O2 . . 83.34(15) ?
C10 Sn1 O2 . . 88.85(14) ?
O1 Sn1 O2 . . 53.39(9) ?
O4 Sn1 O2 . . 171.54(9) ?
C7 O1 Sn1 . . 105.3(2) ?
C7 O2 Sn1 . . 80.6(2) ?
C8 O3 Sn1 . . 102.9(2) ?
C8 O4 Sn1 . . 82.2(2) ?
C7 C1 C6 . . 111.9(3) ?
C7 C1 C2 . . 112.1(3) ?
C6 C1 C2 . . 110.8(3) ?
C7 C1 H1 . . 107.3 ?
C6 C1 H1 . . 107.3 ?
C2 C1 H1 . . 107.3 ?
C8 C2 C3 4_566 . 113.7(3) ?
C8 C2 C1 4_566 . 110.9(3) ?
C3 C2 C1 . . 112.7(3) ?
C8 C2 H2 4_566 . 106.3 ?
C3 C2 H2 . . 106.3 ?
C1 C2 H2 . . 106.3 ?
C2 C3 C4 . . 111.0(3) ?
C2 C3 H3A . . 109.4 ?
C4 C3 H3A . . 109.4 ?
C2 C3 H3B . . 109.4 ?
C4 C3 H3B . . 109.4 ?
H3A C3 H3B . . 108.0 ?
C5 C4 C3 . . 111.2(4) ?
C5 C4 H4A . . 109.4 ?
C3 C4 H4A . . 109.4 ?
C5 C4 H4B . . 109.4 ?
C3 C4 H4B . . 109.4 ?
H4A C4 H4B . . 108.0 ?
C6 C5 C4 . . 110.9(4) ?
C6 C5 H5A . . 109.5 ?
C4 C5 H5A . . 109.5 ?
C6 C5 H5B . . 109.5 ?
C4 C5 H5B . . 109.5 ?
H5A C5 H5B . . 108.1 ?
C5 C6 C1 . . 112.1(3) ?
C5 C6 H6A . . 109.2 ?
C1 C6 H6A . . 109.2 ?
C5 C6 H6B . . 109.2 ?
C1 C6 H6B . . 109.2 ?
H6A C6 H6B . . 107.9 ?
O2 C7 O1 . . 120.5(4) ?
O2 C7 C1 . . 123.7(4) ?
O1 C7 C1 . . 115.8(3) ?
O4 C8 O3 . . 119.6(4) ?
O4 C8 C2 . 4_565 124.3(3) ?
O3 C8 C2 . 4_565 116.1(3) ?
Sn1 C9 H9A . . 109.5 ?
Sn1 C9 H9B . . 109.5 ?
H9A C9 H9B . . 109.5 ?
Sn1 C9 H9C . . 109.5 ?
H9A C9 H9C . . 109.5 ?
H9B C9 H9C . . 109.5 ?
Sn1 C10 H10A . . 109.5 ?
Sn1 C10 H10B . . 109.5 ?
H10A C10 H10B . . 109.5 ?
Sn1 C10 H10C . . 109.5 ?
H10A C10 H10C . . 109.5 ?
H10B C10 H10C . . 109.5 ?

loop_
_geom_bond_atom_site_label_1
_geom_bond_atom_site_label_2
_geom_bond_site_symmetry_2
_geom_bond_distance
_geom_bond_publ_flag
Sn1 O3 . 2.089(3) yes
Sn1 C9 . 2.089(4) yes
Sn1 C10 . 2.098(4) yes
Sn1 O1 . 2.102(3) yes
Sn1 O4 . 2.570(3) yes
Sn1 O2 . 2.660(3) yes
O1 C7 . 1.294(4) ?
O2 C7 . 1.235(5) ?
O3 C8 . 1.298(4) ?
O4 C8 . 1.232(5) ?
C1 C7 . 1.523(5) ?
C1 C6 . 1.530(5) ?
C1 C2 . 1.540(5) ?
C1 H1 . 0.9800 ?
C2 C8 4_566 1.509(5) ?
C2 C3 . 1.514(5) ?
C2 H2 . 0.9800 ?
C3 C4 . 1.532(6) ?
C3 H3A . 0.9700 ?
C3 H3B . 0.9700 ?
C4 C5 . 1.516(6) ?
C4 H4A . 0.9700 ?
C4 H4B . 0.9700 ?
C5 C6 . 1.517(6) ?
C5 H5A . 0.9700 ?
C5 H5B . 0.9700 ?
C6 H6A . 0.9700 ?
C6 H6B . 0.9700 ?
C8 C2 4_565 1.509(5) ?
C9 H9A . 0.9600 ?
C9 H9B . 0.9600 ?
C9 H9C . 0.9600 ?
C10 H10A . 0.9600 ?
C10 H10B . 0.9600 ?
C10 H10C . 0.9600 ?
